data_2104536
loop_
_publ_author_name
'Marsh, Richard E.'

_publ_section_title
;
 Space groups <i>P</i>1 and <i>Cc</i>: how are they doing?
;
_journal_coeditor_code BK5088
_journal_issue 6
_journal_name_full 'Acta Crystallographica Section B'
_journal_page_first 782
_journal_page_last 783
_journal_paper_doi 10.1107/S0108768109046448
_journal_volume 65
_journal_year 2009
_chemical_formula_moiety 'C54 H76 Cu N4, F6 P'
_chemical_formula_sum 'C54 H76 Cu F6 N4 P'
_chemical_formula_weight 989.70
_chemical_name_systematic
;
bis(1,3-bis(2,6-Isopropylphenyl)-4,5-dihydro-2-ylidene-copper(ii) 
hexafluorophosphate
;
_space_group_IT_number 15
_symmetry_cell_setting monoclinic
_symmetry_space_group_name_Hall '-C 2yc'
_symmetry_space_group_name_H-M 'C 1 2/c 1'
_cell_angle_alpha 90.00
_cell_angle_beta 99.4310(10)
_cell_angle_gamma 90.00
_cell_formula_units_Z 4
_cell_length_a 17.6928(8)
_cell_length_b 17.7186(8)
_cell_length_c 16.7094(7)
_cell_measurement_reflns_used 18648
_cell_measurement_temperature 150(2)
_cell_measurement_theta_max 30.512
_cell_measurement_theta_min 2.164
_cell_volume 5167.5(4)
_diffrn_ambient_temperature 150(2)
_diffrn_measurement_device_type 'CCD area detector'
_diffrn_radiation_monochromator graphite
_diffrn_radiation_source 'fine-focus sealed tube'
_diffrn_radiation_type MoK\a
_diffrn_radiation_wavelength 0.71073
_exptl_crystal_colour colorless
_exptl_crystal_density_diffrn 1.272
_exptl_crystal_density_meas 0
_exptl_crystal_density_method 'not measured'
_exptl_crystal_description plate
_exptl_crystal_F_000 2104
_exptl_crystal_size_max 0.60
_exptl_crystal_size_mid 0.25
_exptl_crystal_size_min 0.15
_cod_data_source_file bk5088.cif
_cod_data_source_block CIRZUZ
_cod_depositor_comments
;
The following automatic conversions were performed:
'_symmetry_cell_setting' value 'Monoclinic' changed to 'monoclinic'
according to '/home/saulius/struct/CIF-dictionaries/cif_core.dic'
dictionary named 'cif_core.dic' version 2.4.1 from 2010-06-29.

Automatic conversion script
Id: cif_fix_enum 1527 2010-12-29 10:47:43Z saulius 

The following automatic conversions were performed:

'_symmetry_cell_setting' value 'Monoclinic' changed to 'monoclinic'
according to /home/saulius/struct/CIF-dictionaries/cif_core.dic
dictionary named 'cif_core.dic' version 2.4.1 from 2010-06-29.

Automatic conversion script
Id: cif_fix_values 1715 2011-07-08 13:25:40Z adriana 
;
_cod_original_sg_symbol_H-M C2/c
_cod_database_code 2104536

loop_
_symmetry_equiv_pos_as_xyz
'x, y, z'
'-x, y, 1/2-z'
'x+1/2, y+1/2, z'
'1/2-x, 1/2+y, 1/2-z'
'-x, -y, -z'
'x, -y, z+1/2'
'1/2-x, 1/2-y, -z'
'x+1/2, -y+1/2, z+1/2'

loop_
_atom_site_label
_atom_site_type_symbol
_atom_site_fract_x
_atom_site_fract_y
_atom_site_fract_z
_atom_site_occupancy
Cu1 Cu 0.5 0.25539 0.25 1
N1 N 0.4700 0.3148 0.4078 1
N2 N 0.5079 0.1992 0.4166 1
C1 C 0.4893 0.2562 0.3646 1
C2 C 0.4696 0.2968 0.4946 1
H1 H 0.4168 0.2943 0.5066 1
H2 H 0.4992 0.3343 0.5306 1
C3 C 0.5076 0.2204 0.5024 1
H3 H 0.5604 0.2237 0.5330 1
H4 H 0.4778 0.1839 0.5294 1
C4 C 0.4376 0.3860 0.3780 1
C5 C 0.4866 0.4486 0.3804 1
C6 C 0.4544 0.5183 0.3556 1
H5 H 0.4863 0.5612 0.3538 1
C7 C 0.3755 0.5250 0.3338 1
H6 H 0.3535 0.5728 0.3187 1
C8 C 0.3286 0.4623 0.3338 1
H7 H 0.2750 0.4678 0.3175 1
C9 C 0.3582 0.3918 0.3567 1
C10 C 0.3046 0.3247 0.3568 1
H8 H 0.3370 0.2790 0.3720 1
C11 C 0.2526 0.3345 0.4207 1
H9 H 0.2837 0.3433 0.4736 1
H10 H 0.2217 0.2890 0.4239 1
H11 H 0.2188 0.3776 0.4062 1
C12 C 0.2570 0.3102 0.2730 1
H12 H 0.2212 0.2692 0.2764 1
H13 H 0.2905 0.2966 0.2348 1
H14 H 0.2288 0.3554 0.2544 1
C13 C 0.5728 0.4408 0.4081 1
H15 H 0.5810 0.4044 0.4544 1
C14 C 0.6102 0.4079 0.3402 1
H16 H 0.5930 0.3567 0.3294 1
H17 H 0.6650 0.4082 0.3557 1
H18 H 0.5964 0.4376 0.2916 1
C15 C 0.6129 0.5147 0.4372 1
H19 H 0.6664 0.5044 0.4582 1
H20 H 0.5886 0.5368 0.4798 1
H21 H 0.6094 0.5501 0.3922 1
C16 C 0.5276 0.1229 0.3976 1
C17 C 0.6045 0.1014 0.4151 1
C18 C 0.6212 0.0256 0.4028 1
H22 H 0.6726 0.0087 0.4154 1
C19 C 0.5647 -0.0245 0.3730 1
H23 H 0.5774 -0.0755 0.3640 1
C20 C 0.4898 -0.0014 0.3563 1
H24 H 0.4514 -0.0368 0.3348 1
C21 C 0.4683 0.0723 0.3696 1
C22 C 0.3844 0.0960 0.3539 1
H25 H 0.3894 0.1471 0.3330 1
C23 C 0.3498 0.1138 0.4234 1
H26 H 0.3520 0.0704 0.4574 1
H27 H 0.2974 0.1283 0.4069 1
H28 H 0.3765 0.1546 0.4534 1
C24 C 0.3306 0.0414 0.2994 1
H29 H 0.3512 0.0313 0.2495 1
H30 H 0.2791 0.0630 0.2856 1
H31 H 0.3280 -0.0058 0.3293 1
C25 C 0.6680 0.1552 0.4486 1
H32 H 0.6456 0.2070 0.4472 1
C26 C 0.7320 0.1569 0.4011 1
H33 H 0.7661 0.1970 0.4214 1
H34 H 0.7122 0.1657 0.3452 1
H35 H 0.7595 0.1092 0.4058 1
C27 C 0.6973 0.1356 0.5393 1
H36 H 0.7222 0.0862 0.5428 1
H37 H 0.6542 0.1343 0.5690 1
H38 H 0.7340 0.1741 0.5628 1
P1 P 0.5 0.2492 0.75 1
F1 F 0.5493 0.3037 0.7141 1
F2 F 0.5600 0.2446 0.8277 1
F3 F 0.5476 0.1859 0.7156 1

loop_
_geom_angle_atom_site_label_1
_geom_angle_atom_site_label_2
_geom_angle_atom_site_label_3
_geom_angle
_geom_angle_site_symmetry_1
_geom_angle_site_symmetry_2
_geom_angle_site_symmetry_3
_geom_angle_publ_flag
C1 Cu1 C1 179.16 . . 2_655 yes
F1 P1 F3 86.04 2_656 . 2_656 yes
F2 P1 F3 86.20 2_656 . 2_656 yes
F1 P1 F2 90.32 . . . yes
F1 P1 F3 86.04 . . . yes
F1 P1 F1 99.30 . . 2_656 yes
F1 P1 F2 93.61 . . 2_656 yes
F1 P1 F3 174.65 . . 2_656 yes
F2 P1 F3 86.20 . . . yes
F1 P1 F2 93.61 2_656 . . yes
F2 P1 F2 173.93 . . 2_656 yes
F2 P1 F3 89.46 . . 2_656 yes
F1 P1 F3 174.65 2_656 . . yes
F2 P1 F3 89.46 2_656 . . yes
F3 P1 F3 88.61 . . 2_656 yes
F1 P1 F2 90.32 2_656 . 2_656 yes
C1 N1 C2 113.69 . . . yes
C1 N1 C4 127.91 . . . yes
C2 N1 C4 117.39 . . . yes
C1 N2 C3 113.41 . . . yes
C1 N2 C16 127.33 . . . yes
C3 N2 C16 119.26 . . . yes
Cu1 C1 N2 125.29 . . . yes
N1 C1 N2 107.00 . . . yes
Cu1 C1 N1 127.40 . . . yes
N1 C2 C3 101.75 . . . yes
N2 C3 C2 102.48 . . . yes
N1 C4 C5 118.23 . . . yes
C5 C4 C9 122.69 . . . no
N1 C4 C9 118.67 . . . yes
C4 C5 C13 121.25 . . . no
C4 C5 C6 118.09 . . . no
C6 C5 C13 120.65 . . . no
C5 C6 C7 119.86 . . . no
C6 C7 C8 120.48 . . . no
C7 C8 C9 121.59 . . . no
C4 C9 C8 117.17 . . . no
C4 C9 C10 122.96 . . . no
C8 C9 C10 119.87 . . . no
C9 C10 C11 111.01 . . . no
C9 C10 C12 112.29 . . . no
C11 C10 C12 110.70 . . . no
C5 C13 C14 110.12 . . . no
C5 C13 C15 114.03 . . . no
C14 C13 C15 109.24 . . . no
N2 C16 C17 118.10 . . . yes
N2 C16 C21 118.55 . . . yes
C17 C16 C21 123.08 . . . no
C16 C17 C18 116.96 . . . no
C16 C17 C25 123.07 . . . no
C18 C17 C25 119.93 . . . no
C17 C18 C19 121.17 . . . no
C18 C19 C20 120.30 . . . no
C19 C20 C21 121.95 . . . no
C20 C21 C22 121.10 . . . no
C16 C21 C20 116.46 . . . no
C16 C21 C22 122.44 . . . no
C21 C22 C23 117.03 . . . no
C21 C22 C24 114.69 . . . no
C23 C22 C24 108.15 . . . no
C17 C25 C26 113.63 . . . no
C17 C25 C27 109.19 . . . no
C26 C25 C27 111.27 . . . no
C3 C2 H2 112.00 . . . no
N1 C2 H1 111.00 . . . no
N1 C2 H2 111.00 . . . no
C3 C2 H1 111.00 . . . no
H1 C2 H2 109.00 . . . no
N2 C3 H3 111.00 . . . no
N2 C3 H4 111.00 . . . no
C2 C3 H3 111.00 . . . no
C2 C3 H4 111.00 . . . no
H3 C3 H4 109.00 . . . no
C5 C6 H5 120.00 . . . no
C7 C6 H5 120.00 . . . no
C6 C7 H6 120.00 . . . no
C8 C7 H6 120.00 . . . no
C7 C8 H7 119.00 . . . no
C9 C8 H7 119.00 . . . no
C9 C10 H8 108.00 . . . no
C11 C10 H8 107.00 . . . no
C12 C10 H8 108.00 . . . no
H10 C11 H11 109.00 . . . no
C10 C11 H11 109.00 . . . no
C10 C11 H9 110.00 . . . no
C10 C11 H10 110.00 . . . no
H9 C11 H10 109.00 . . . no
H9 C11 H11 109.00 . . . no
C10 C12 H12 110.00 . . . no
C10 C12 H14 109.00 . . . no
H12 C12 H13 109.00 . . . no
C10 C12 H13 110.00 . . . no
H13 C12 H14 109.00 . . . no
H12 C12 H14 109.00 . . . no
C14 C13 H15 108.00 . . . no
C15 C13 H15 108.00 . . . no
C5 C13 H15 108.00 . . . no
C13 C14 H17 110.00 . . . no
C13 C14 H16 110.00 . . . no
C13 C14 H18 110.00 . . . no
H16 C14 H17 109.00 . . . no
H16 C14 H18 109.00 . . . no
H17 C14 H18 109.00 . . . no
C13 C15 H19 109.00 . . . no
C13 C15 H20 110.00 . . . no
C13 C15 H21 110.00 . . . no
H19 C15 H20 109.00 . . . no
H19 C15 H21 110.00 . . . no
H20 C15 H21 109.00 . . . no
C17 C18 H22 119.00 . . . no
C19 C18 H22 120.00 . . . no
C18 C19 H23 120.00 . . . no
C20 C19 H23 120.00 . . . no
C19 C20 H24 119.00 . . . no
C21 C20 H24 119.00 . . . no
C23 C22 H25 99.00 . . . no
C21 C22 H25 100.00 . . . no
C24 C22 H25 117.00 . . . no
C22 C23 H28 110.00 . . . no
C22 C23 H26 109.00 . . . no
C22 C23 H27 110.00 . . . no
H27 C23 H28 109.00 . . . no
H26 C23 H27 109.00 . . . no
H26 C23 H28 109.00 . . . no
H30 C24 H31 110.00 . . . no
C22 C24 H29 110.00 . . . no
C22 C24 H30 111.00 . . . no
C22 C24 H31 108.00 . . . no
H29 C24 H30 109.00 . . . no
H29 C24 H31 109.00 . . . no
C17 C25 H32 108.00 . . . no
C26 C25 H32 108.00 . . . no
C27 C25 H32 107.00 . . . no
C25 C26 H33 108.00 . . . no
C25 C26 H34 110.00 . . . no
C25 C26 H35 111.00 . . . no
H33 C26 H34 110.00 . . . no
H33 C26 H35 110.00 . . . no
H34 C26 H35 109.00 . . . no
C25 C27 H36 109.00 . . . no
C25 C27 H37 110.00 . . . no
C25 C27 H38 109.00 . . . no
H36 C27 H37 109.00 . . . no
H36 C27 H38 110.00 . . . no
H37 C27 H38 110.00 . . . no

loop_
_geom_bond_atom_site_label_1
_geom_bond_atom_site_label_2
_geom_bond_distance
_geom_bond_site_symmetry_1
_geom_bond_site_symmetry_2
_geom_bond_publ_flag
Cu1 C1 1.9549 . . yes
Cu1 C1 1.9549 . 2_655 yes
P1 F2 1.5387 . . yes
P1 F3 1.5672 . . yes
P1 F1 1.4915 . 2_656 yes
P1 F2 1.5387 . 2_656 yes
P1 F3 1.5672 . 2_656 yes
P1 F1 1.4915 . . yes
N1 C2 1.4862 . . yes
N1 C1 1.3403 . . yes
N1 C4 1.4403 . . yes
N2 C16 1.4444 . . yes
N2 C1 1.3378 . . yes
N2 C3 1.4829 . . yes
C2 C3 1.5076 . . no
C4 C9 1.3953 . . no
C4 C5 1.4043 . . no
C5 C13 1.5258 . . no
C5 C6 1.3943 . . no
C6 C7 1.3888 . . no
C7 C8 1.3866 . . no
C8 C9 1.3840 . . no
C9 C10 1.5210 . . no
C10 C11 1.5292 . . no
C10 C12 1.5328 . . no
C13 C15 1.5301 . . no
C13 C14 1.5202 . . no
C16 C17 1.3969 . . no
C16 C21 1.4009 . . no
C17 C25 1.5094 . . no
C17 C18 1.3976 . . no
C18 C19 1.3683 . . no
C19 C20 1.3713 . . no
C20 C21 1.3882 . . no
C21 C22 1.5235 . . no
C22 C24 1.5451 . . no
C22 C23 1.4338 . . no
C25 C27 1.5584 . . no
C25 C26 1.4858 . . no
C2 H1 0.9900 . . no
C2 H2 0.9900 . . no
C3 H3 0.9900 . . no
C3 H4 0.9900 . . no
C6 H5 0.9500 . . no
C7 H6 0.9500 . . no
C8 H7 0.9500 . . no
C10 H8 1.0000 . . no
C11 H9 0.9700 . . no
C11 H10 0.9800 . . no
C11 H11 0.9800 . . no
C12 H13 0.9700 . . no
C12 H14 0.9700 . . no
C12 H12 0.9700 . . no
C13 H15 1.0000 . . no
C14 H16 0.9600 . . no
C14 H17 0.9600 . . no
C14 H18 0.9600 . . no
C15 H19 0.9700 . . no
C15 H20 0.9700 . . no
C15 H21 0.9700 . . no
C18 H22 0.9500 . . no
C19 H23 0.9500 . . no
C20 H24 0.9500 . . no
C22 H25 0.9800 . . no
C23 H26 0.9500 . . no
C23 H28 0.9600 . . no
C23 H27 0.9600 . . no
C24 H31 0.9800 . . no
C24 H30 0.9800 . . no
C24 H29 0.9800 . . no
C25 H32 1.0000 . . no
C26 H34 0.9600 . . no
C26 H33 0.9600 . . no
C26 H35 0.9700 . . no
C27 H38 0.9800 . . no
C27 H36 0.9800 . . no
C27 H37 0.9800 . . no
